data_4124669
loop_
_publ_author_name
'Moore, W.J.'
'Pauling, L.'

_publ_section_title
;
 The crystal structures of the tetragonal monoxides of lead, tin,
 palladium, and platinum
;
_journal_name_full 'Journal of the American Chemical Society'
_journal_page_first 1392
_journal_page_last 1394
_journal_volume 63
_journal_year 1941
_chemical_formula_sum 'O Pt'
_chemical_name_systematic 'Pt O'
_space_group_IT_number 131
_symmetry_space_group_name_Hall '-P 4c 2'
_symmetry_space_group_name_H-M 'P 42/m m c'
_cell_angle_alpha 90
_cell_angle_beta 90
_cell_angle_gamma 90
_cell_formula_units_Z 2
_cell_length_a 3.04
_cell_length_b 3.04
_cell_length_c 5.34
_cell_volume 49.350
_citation_journal_id_ASTM JACSAT
_cod_data_source_file Moore_JACSAT_1941_1446.cif
_cod_data_source_block O1Pt1
_cod_original_cell_volume 49.35014
_cod_original_formula_sum 'O1 Pt1'
_cod_database_code 4124669

loop_
_symmetry_equiv_pos_as_xyz
x,y,z
-y,x,z+1/2
-x,-y,z
y,-x,z+1/2
x,-y,-z
y,x,-z+1/2
-x,y,-z
-y,-x,-z+1/2
-x,-y,-z
y,-x,-z-1/2
x,y,-z
-y,x,-z-1/2
-x,y,z
-y,-x,z-1/2
x,-y,z
y,x,z-1/2

loop_
_atom_site_label
_atom_site_type_symbol
_atom_site_fract_x
_atom_site_fract_y
_atom_site_fract_z
_atom_site_occupancy
_atom_site_U_iso_or_equiv
Pt1 Pt+2 0.5 0 0 1 0.0
O1 O-2 0 0 0.25 1 0.0
